data_7126857
loop_
_publ_author_name
'Short, Jonathan I.'
'Blundell, Toby J.'
'Krivickas, Sara J.'
'Yang, Songjie'
'Wallis, John D.'
'Akutsu, Hiroki'
'Nakazawa, Yasuhiro'
'Martin, Lee'

_publ_section_title
;
 Chiral molecular conductor with an insulator-metal transition close to
 room temperature.
;
_journal_issue 66
_journal_name_full 'Chemical communications (Cambridge, England)'
_journal_page_first 9497
_journal_page_last 9500
_journal_paper_doi 10.1039/d0cc04094k
_journal_volume 56
_journal_year 2020
_chemical_absolute_configuration syn
_chemical_formula_moiety '2(C20 H19 N1 O1 S8), 0.5(C12 N4 H4)'
_chemical_formula_sum 'C46 H40 N4 O2 S16'
_chemical_formula_weight 1193.81
_space_group_crystal_system triclinic
_space_group_IT_number 1
_space_group_name_Hall 'P 1'
_space_group_name_H-M_alt 'P 1'
_atom_sites_solution_hydrogens geom
_atom_sites_solution_primary direct
_atom_sites_solution_secondary difmap
_audit_update_record
;
2020-03-02 deposited with the CCDC.	2020-07-09 downloaded from the CCDC.
;
_cell_angle_alpha 89.841(6)
_cell_angle_beta 81.637(6)
_cell_angle_gamma 87.168(6)
_cell_formula_units_Z 1
_cell_length_a 23.723(2)
_cell_length_b 4.8570(5)
_cell_length_c 11.6968(10)
_cell_measurement_reflns_used 8920
_cell_measurement_temperature 300
_cell_measurement_theta_max 27.48
_cell_measurement_theta_min 1.85
_cell_volume 1331.8(2)
_computing_cell_refinement 'RAPID AUTO'
_computing_data_collection 'RAPID AUTO (Rigaku, ????)'
_computing_data_reduction 'RAPID AUTO'
_computing_molecular_graphics 'CrystalStructure 4.3'
_computing_publication_material 'CrystalStructure 4.3 (Rigaku, 2018)'
_computing_structure_refinement 'SHELXL Version 2018/3 (Sheldrick, 2008)'
_computing_structure_solution 'SIR92 (Altomare, et al., 1994)'
_diffrn_ambient_temperature 300
_diffrn_detector_area_resol_mean 10.000
_diffrn_measured_fraction_theta_full 0.997
_diffrn_measured_fraction_theta_max 0.995
_diffrn_measurement_device_type 'Rigaku R-AXIS RAPID'
_diffrn_measurement_method \w
_diffrn_radiation_type 'Mo K\a'
_diffrn_radiation_wavelength 0.71075
_diffrn_reflns_av_R_equivalents 0.0385
_diffrn_reflns_av_unetI/netI 0.0772
_diffrn_reflns_Laue_measured_fraction_full 0.997
_diffrn_reflns_Laue_measured_fraction_max 0.995
_diffrn_reflns_limit_h_max 30
_diffrn_reflns_limit_h_min -29
_diffrn_reflns_limit_k_max 6
_diffrn_reflns_limit_k_min -6
_diffrn_reflns_limit_l_max 15
_diffrn_reflns_limit_l_min -15
_diffrn_reflns_number 12839
_diffrn_reflns_point_group_measured_fraction_full 0.833
_diffrn_reflns_point_group_measured_fraction_max 0.811
_diffrn_reflns_theta_full 25.242
_diffrn_reflns_theta_max 27.480
_diffrn_reflns_theta_min 2.286
_diffrn_standards_number 0
_exptl_absorpt_coefficient_mu 0.691
_exptl_absorpt_correction_T_max 0.979
_exptl_absorpt_correction_T_min 0.630
_exptl_absorpt_correction_type multi-scan
_exptl_absorpt_process_details 'ABSCOR (Rigaku, 1995)'
_exptl_crystal_colour black
_exptl_crystal_density_diffrn 1.488
_exptl_crystal_density_method 'not measured'
_exptl_crystal_description needle
_exptl_crystal_F_000 616.00
_exptl_crystal_size_max 0.350
_exptl_crystal_size_mid 0.100
_exptl_crystal_size_min 0.030
_refine_diff_density_max 0.70
_refine_diff_density_min -0.49
_refine_ls_abs_structure_details
;
 Flack x determined using 1670 quotients [(I+)-(I-)]/[(I+)+(I-)]
 (Parsons, Flack and Wagner, Acta Cryst. B69 (2013) 249-259).
;
_refine_ls_abs_structure_Flack 0.09(8)
_refine_ls_extinction_method none
_refine_ls_goodness_of_fit_ref 1.038
_refine_ls_hydrogen_treatment mixed
_refine_ls_number_parameters 710
_refine_ls_number_reflns 9915
_refine_ls_number_restraints 322
_refine_ls_R_factor_all 0.1474
_refine_ls_R_factor_gt 0.0997
_refine_ls_shift/su_max 0.001
_refine_ls_structure_factor_coef Fsqd
_refine_ls_weighting_details 'w = 1/[\s^2^(Fo^2^)+(0.1898P)^2^+0.7098P] where P=(Fo^2^+2Fc^2^)/3'
_refine_ls_weighting_scheme calc
_refine_ls_wR_factor_gt 0.2713
_refine_ls_wR_factor_ref 0.3145
_reflns_Friedel_coverage 0.630
_reflns_Friedel_fraction_full 0.668
_reflns_Friedel_fraction_max 0.627
_reflns_number_gt 5983
_reflns_number_total 9915
_reflns_threshold_expression F^2^>2.0\s(F^2^)
_cod_data_source_file d0cc04094k2.cif
_cod_data_source_block M180514A
_cod_depositor_comments 'Adding full bibliography for 7126856--7126857.cif.'
_cod_database_code 7126857

loop_
_space_group_symop_id
_space_group_symop_operation_xyz
1 +X,+Y,+Z

loop_
_atom_site_label
_atom_site_type_symbol
_atom_site_fract_x
_atom_site_fract_y
_atom_site_fract_z
_atom_site_U_iso_or_equiv
_atom_site_adp_type
_atom_site_occupancy
_atom_site_site_symmetry_order
_atom_site_calc_flag
_atom_site_refinement_flags_posn
_atom_site_refinement_flags_adp
_atom_site_refinement_flags_occupancy
_atom_site_disorder_assembly
_atom_site_disorder_group
S1 S 0.5121(3) 0.2859(15) 0.1616(5) 0.0767(11) Uani 0.870(2) 1 d D . P A -1
S2 S 0.4470(3) -0.1216(14) -0.0254(5) 0.0743(11) Uani 0.870(2) 1 d D . P A -1
S3 S 0.3991(3) 0.3091(15) 0.3036(5) 0.0739(10) Uani 0.870(2) 1 d D . P A -1
S4 S 0.3456(2) -0.0423(14) 0.1482(5) 0.0698(10) Uani 0.870(2) 1 d D . P A -1
S5 S 0.2828(3) 0.3063(14) 0.4915(5) 0.0736(11) Uani 0.870(2) 1 d D . P A -1
S6 S 0.2308(2) -0.0428(14) 0.3322(5) 0.0717(10) Uani 0.870(2) 1 d D . P A -1
S7 S 0.1823(3) 0.3626(14) 0.6694(5) 0.0667(10) Uani 0.870(2) 1 d D . P A -1
S8 S 0.1169(3) -0.0302(14) 0.4764(5) 0.0708(10) Uani 0.870(2) 1 d D . P A -1
O1 O 0.0090(5) 0.027(2) 0.8209(11) 0.081(3) Uani 0.870(2) 1 d D . P A -1
N1 N -0.0229(6) 0.457(4) 0.8575(19) 0.132(8) Uani 0.870(2) 1 d D . P A -1
H1 H -0.012664 0.622701 0.864583 0.158 Uiso 0.870(2) 1 calc R U P A -1
C1 C 0.5306(9) 0.231(4) 0.0071(16) 0.094(5) Uani 0.870(2) 1 d D . P A -1
H1A H 0.508394 0.363024 -0.032760 0.112 Uiso 0.870(2) 1 calc R U P A -1
H1B H 0.570550 0.266261 -0.015354 0.112 Uiso 0.870(2) 1 calc R U P A -1
C2 C 0.5200(7) -0.060(4) -0.0315(17) 0.093(5) Uani 0.870(2) 1 d D . P A -1
H2A H 0.536954 -0.192386 0.017273 0.111 Uiso 0.870(2) 1 calc R U P A -1
H2B H 0.538798 -0.088951 -0.110170 0.111 Uiso 0.870(2) 1 calc R U P A -1
C3 C 0.4408(6) 0.192(3) 0.1793(11) 0.060(3) Uani 0.870(2) 1 d D . P A -1
C4 C 0.4171(6) 0.026(3) 0.1070(11) 0.064(3) Uani 0.870(2) 1 d D . P A -1
C5 C 0.3384(7) 0.135(3) 0.2828(12) 0.066(3) Uani 0.870(2) 1 d D . P A -1
C6 C 0.2911(6) 0.138(3) 0.3614(13) 0.065(3) Uani 0.870(2) 1 d D . P A -1
C7 C 0.2113(6) 0.218(3) 0.5349(11) 0.059(3) Uani 0.870(2) 1 d D . P A -1
C8 C 0.1886(6) 0.068(3) 0.4604(11) 0.064(3) Uani 0.870(2) 1 d D . P A -1
C9 C 0.1124(6) 0.216(3) 0.6921(11) 0.057(3) Uani 0.870(2) 1 d D . P A -1
H9 H 0.117271 0.024819 0.717740 0.068 Uiso 0.870(2) 1 calc R U P A -1
C10 C 0.0851(6) 0.212(3) 0.5828(11) 0.059(3) Uani 0.870(2) 1 d D . P A -1
H10A H 0.086528 0.394123 0.549036 0.071 Uiso 0.870(2) 1 calc R U P A -1
H10B H 0.045271 0.171997 0.603549 0.071 Uiso 0.870(2) 1 calc R U P A -1
C11 C 0.0767(6) 0.381(3) 0.7924(14) 0.068(4) Uani 0.870(2) 1 d D . P A -1
H11A H 0.071789 0.571882 0.769419 0.082 Uiso 0.870(2) 1 calc R U P A -1
H11B H 0.096873 0.377038 0.858922 0.082 Uiso 0.870(2) 1 calc R U P A -1
C12 C 0.0176(6) 0.259(3) 0.8256(12) 0.063(3) Uani 0.870(2) 1 d D . P A -1
C13 C -0.0839(15) 0.405(9) 0.881(4) 0.218(9) Uani 0.870(2) 1 d D U P A -1
H13 H -0.085722 0.209347 0.861916 0.262 Uiso 0.870(2) 1 calc R U P A -1
C14 C -0.1244(11) 0.560(7) 0.802(3) 0.211(11) Uani 0.870(2) 1 d D U P A -1
H14A H -0.107751 0.541750 0.722544 0.253 Uiso 0.870(2) 1 calc R U P A -1
H14B H -0.160980 0.479680 0.813269 0.253 Uiso 0.870(2) 1 calc R U P A -1
H14C H -0.128929 0.751304 0.823163 0.253 Uiso 0.870(2) 1 calc R U P A -1
C15 C -0.1053(10) 0.422(7) 0.997(2) 0.230(8) Uani 0.870(2) 1 d D U P A -1
C16 C -0.1635(9) 0.387(6) 1.032(2) 0.230(8) Uani 0.870(2) 1 d D . P A -1
H16 H -0.187629 0.356190 0.977866 0.276 Uiso 0.870(2) 1 calc R U P A -1
C17 C -0.1850(8) 0.397(6) 1.151(3) 0.230(8) Uani 0.870(2) 1 d D . P A -1
H17 H -0.223880 0.382260 1.174843 0.276 Uiso 0.870(2) 1 calc R U P A -1
C18 C -0.1483(10) 0.430(7) 1.233(2) 0.230(8) Uani 0.870(2) 1 d D . P A -1
H18 H -0.161766 0.414038 1.310900 0.276 Uiso 0.870(2) 1 calc R U P A -1
C19 C -0.0913(10) 0.487(8) 1.196(2) 0.230(8) Uani 0.870(2) 1 d D . P A -1
H19 H -0.067936 0.536059 1.249581 0.276 Uiso 0.870(2) 1 calc R U P A -1
C20 C -0.0704(8) 0.468(7) 1.079(3) 0.230(8) Uani 0.870(2) 1 d D . P A -1
H20 H -0.031586 0.486288 1.055336 0.276 Uiso 0.870(2) 1 calc R U P A -1
S51 S 0.5119(10) 0.774(6) 0.149(2) 0.0767(11) Uani 0.130(2) 1 d D . P A -2
S52 S 0.4476(11) 0.355(6) -0.036(2) 0.0743(11) Uani 0.130(2) 1 d D . P A -2
S53 S 0.4002(10) 0.778(6) 0.296(2) 0.0739(10) Uani 0.130(2) 1 d D . P A -2
S54 S 0.3455(9) 0.426(6) 0.1377(19) 0.0698(10) Uani 0.130(2) 1 d D . P A -2
S55 S 0.2849(10) 0.768(6) 0.485(2) 0.0736(11) Uani 0.130(2) 1 d D . P A -2
S56 S 0.2320(10) 0.426(6) 0.3226(19) 0.0717(10) Uani 0.130(2) 1 d D . P A -2
S57 S 0.1828(10) 0.840(5) 0.6586(18) 0.0667(10) Uani 0.130(2) 1 d D . P A -2
S58 S 0.1184(10) 0.444(6) 0.465(2) 0.0708(10) Uani 0.130(2) 1 d D . P A -2
O51 O 0.004(3) 0.530(11) 0.804(7) 0.081(3) Uani 0.130(2) 1 d D . P A -2
N51 N -0.011(2) 0.921(16) 0.897(8) 0.132(8) Uani 0.130(2) 1 d D . P A -2
H51 H 0.009147 0.968026 0.948037 0.158 Uiso 0.130(2) 1 calc R U P A -2
C51 C 0.531(3) 0.705(17) -0.003(4) 0.094(5) Uani 0.130(2) 1 d D . P A -2
H51A H 0.508415 0.830486 -0.045901 0.112 Uiso 0.130(2) 1 calc R U P A -2
H51B H 0.570716 0.740391 -0.026554 0.112 Uiso 0.130(2) 1 calc R U P A -2
C52 C 0.5204(16) 0.408(17) -0.035(7) 0.093(5) Uani 0.130(2) 1 d D . P A -2
H52A H 0.534808 0.284177 0.020912 0.111 Uiso 0.130(2) 1 calc R U P A -2
H52B H 0.541475 0.363578 -0.110253 0.111 Uiso 0.130(2) 1 calc R U P A -2
C53 C 0.4415(16) 0.661(14) 0.171(4) 0.060(3) Uani 0.130(2) 1 d D . P A -2
C54 C 0.4182(16) 0.483(15) 0.102(4) 0.064(3) Uani 0.130(2) 1 d D . P A -2
C55 C 0.3388(18) 0.616(16) 0.271(4) 0.066(3) Uani 0.130(2) 1 d D . P A -2
C56 C 0.2913(18) 0.619(16) 0.350(4) 0.065(3) Uani 0.130(2) 1 d D . P A -2
C57 C 0.2137(16) 0.675(15) 0.529(4) 0.059(3) Uani 0.130(2) 1 d D . P A -2
C58 C 0.1909(15) 0.526(15) 0.454(4) 0.064(3) Uani 0.130(2) 1 d D . P A -2
C59 C 0.1134(15) 0.691(11) 0.680(3) 0.057(3) Uani 0.130(2) 1 d D . P A -2
H59 H 0.118211 0.498836 0.703793 0.068 Uiso 0.130(2) 1 calc R U P A -2
C60 C 0.0874(18) 0.696(12) 0.568(4) 0.059(3) Uani 0.130(2) 1 d D . P A -2
H60A H 0.091461 0.876840 0.533940 0.071 Uiso 0.130(2) 1 calc R U P A -2
H60B H 0.046914 0.666998 0.586906 0.071 Uiso 0.130(2) 1 calc R U P A -2
C61 C 0.077(2) 0.853(15) 0.779(5) 0.068(4) Uani 0.130(2) 1 d D . P A -2
H61A H 0.075750 1.046396 0.758362 0.082 Uiso 0.130(2) 1 calc R U P A -2
H61B H 0.096564 0.836693 0.847001 0.082 Uiso 0.130(2) 1 calc R U P A -2
C62 C 0.016(2) 0.759(12) 0.811(6) 0.063(3) Uani 0.130(2) 1 d D . P A -2
C63 C -0.070(3) 1.03(2) 0.914(9) 0.218(9) Uani 0.130(2) 1 d D U P A -2
H63 H -0.086026 0.983913 0.843962 0.262 Uiso 0.130(2) 1 calc R U P A -2
C64 C -0.080(7) 1.35(2) 0.93(2) 0.211(11) Uani 0.130(2) 1 d D U P A -2
H64A H -0.057611 1.445800 0.869035 0.253 Uiso 0.130(2) 1 calc R U P A -2
H64B H -0.119574 1.406336 0.932452 0.253 Uiso 0.130(2) 1 calc R U P A -2
H64C H -0.068364 1.406538 1.003388 0.253 Uiso 0.130(2) 1 calc R U P A -2
C65 C -0.102(3) 0.89(3) 1.003(9) 0.230(8) Uani 0.130(2) 1 d D U P A -2
C66 C -0.161(3) 0.96(3) 1.027(10) 0.230(8) Uani 0.130(2) 1 d D . P A -2
H66 H -0.180258 1.027563 0.968653 0.276 Uiso 0.130(2) 1 calc R U P A -2
C67 C -0.190(3) 0.91(3) 1.138(11) 0.230(8) Uani 0.130(2) 1 d D . P A -2
H67 H -0.228926 0.955687 1.153640 0.276 Uiso 0.130(2) 1 calc R U P A -2
C68 C -0.160(5) 0.81(4) 1.225(9) 0.230(8) Uani 0.130(2) 1 d D . P A -2
H68 H -0.179733 0.789718 1.299508 0.276 Uiso 0.130(2) 1 calc R U P A -2
C69 C -0.102(5) 0.74(4) 1.201(10) 0.230(8) Uani 0.130(2) 1 d D . P A -2
H69 H -0.082848 0.664324 1.258610 0.276 Uiso 0.130(2) 1 calc R U P A -2
C70 C -0.073(3) 0.78(3) 1.090(11) 0.230(8) Uani 0.130(2) 1 d D . P A -2
H70 H -0.034266 0.736816 1.074451 0.276 Uiso 0.130(2) 1 calc R U P A -2
S9 S 0.0665(3) -0.0989(14) 1.0619(5) 0.0788(11) Uani 0.870(2) 1 d D . P A -3
S10 S 0.1316(3) -0.5416(14) 1.2490(5) 0.0754(11) Uani 0.870(2) 1 d D . P A -3
S11 S 0.1807(3) -0.1359(14) 0.9180(5) 0.0751(11) Uani 0.870(2) 1 d D . P A -3
S12 S 0.2334(3) -0.5156(14) 1.0742(5) 0.0706(10) Uani 0.870(2) 1 d D . P A -3
S13 S 0.2962(3) -0.1975(14) 0.7303(5) 0.0718(10) Uani 0.870(2) 1 d D . P A -3
S14 S 0.3482(3) -0.5712(14) 0.8897(5) 0.0747(11) Uani 0.870(2) 1 d D . P A -3
S15 S 0.3970(3) -0.1898(14) 0.5532(5) 0.0707(10) Uani 0.870(2) 1 d D . P A -3
S16 S 0.4616(3) -0.6169(14) 0.7465(5) 0.0683(10) Uani 0.870(2) 1 d D . P A -3
O2 O 0.5693(5) -0.604(2) 0.4059(10) 0.077(3) Uani 0.870(2) 1 d D . P A -3
N2 N 0.6015(7) -0.172(3) 0.3697(18) 0.126(7) Uani 0.870(2) 1 d D . P A -3
H2 H 0.592775 0.001444 0.379509 0.152 Uiso 0.870(2) 1 calc R U P A -3
C21 C 0.0468(7) -0.148(4) 1.2165(16) 0.093(5) Uani 0.870(2) 1 d D . P A -3
H21A H 0.068647 -0.026888 1.256883 0.111 Uiso 0.870(2) 1 calc R U P A -3
H21B H 0.006811 -0.091662 1.237294 0.111 Uiso 0.870(2) 1 calc R U P A -3
C22 C 0.0555(7) -0.426(4) 1.2569(15) 0.078(4) Uani 0.870(2) 1 d D . P A -3
H22A H 0.037038 -0.550583 1.211119 0.094 Uiso 0.870(2) 1 calc R U P A -3
H22B H 0.037277 -0.438065 1.336389 0.094 Uiso 0.870(2) 1 calc R U P A -3
C23 C 0.1365(6) -0.239(3) 1.0438(12) 0.064(3) Uani 0.870(2) 1 d D . P A -3
C24 C 0.1627(7) -0.405(3) 1.1165(12) 0.063(3) Uani 0.870(2) 1 d D . P A -3
C25 C 0.2409(6) -0.336(4) 0.9402(13) 0.070(4) Uani 0.870(2) 1 d D . P A -3
C26 C 0.2880(6) -0.366(3) 0.8632(12) 0.066(3) Uani 0.870(2) 1 d D . P A -3
C27 C 0.3669(6) -0.313(3) 0.6882(12) 0.060(3) Uani 0.870(2) 1 d D . P A -3
C28 C 0.3910(6) -0.480(3) 0.7645(12) 0.068(4) Uani 0.870(2) 1 d D . P A -3
C29 C 0.4684(6) -0.373(3) 0.5286(11) 0.059(3) Uani 0.870(2) 1 d D . P A -3
H29 H 0.464637 -0.562625 0.502943 0.071 Uiso 0.870(2) 1 calc R U P A -3
C30 C 0.4935(6) -0.378(3) 0.6410(12) 0.063(3) Uani 0.870(2) 1 d D . P A -3
H30A H 0.488980 -0.194578 0.674367 0.076 Uiso 0.870(2) 1 calc R U P A -3
H30B H 0.534010 -0.425624 0.623873 0.076 Uiso 0.870(2) 1 calc R U P A -3
C31 C 0.5038(7) -0.216(3) 0.4326(13) 0.067(3) Uani 0.870(2) 1 d D . P A -3
H31A H 0.484214 -0.205244 0.365345 0.080 Uiso 0.870(2) 1 calc R U P A -3
H31B H 0.508024 -0.029518 0.458516 0.080 Uiso 0.870(2) 1 calc R U P A -3
C32 C 0.5598(6) -0.354(4) 0.4016(13) 0.075(4) Uani 0.870(2) 1 d D . P A -3
C33 C 0.6677(10) -0.265(5) 0.314(4) 0.212(15) Uani 0.870(2) 1 d D U P A -3
H33 H 0.674814 -0.460320 0.330097 0.254 Uiso 0.870(2) 1 calc R U P A -3
C34 C 0.6978(11) -0.087(5) 0.397(4) 0.225(15) Uani 0.870(2) 1 d D U P A -3
H34A H 0.738475 -0.113784 0.378046 0.270 Uiso 0.870(2) 1 calc R U P A -3
H34B H 0.686984 0.104310 0.389419 0.270 Uiso 0.870(2) 1 calc R U P A -3
H34C H 0.686413 -0.143395 0.475723 0.270 Uiso 0.870(2) 1 calc R U P A -3
C35 C 0.6620(14) -0.229(9) 0.1642(18) 0.257(11) Uani 0.870(2) 1 d D . P A -3
C36 C 0.6797(14) 0.015(7) 0.109(3) 0.257(11) Uani 0.870(2) 1 d D . P A -3
H36 H 0.681333 0.174054 0.152476 0.308 Uiso 0.870(2) 1 calc R U P A -3
C37 C 0.6948(14) 0.021(7) -0.011(3) 0.257(11) Uani 0.870(2) 1 d D . P A -3
H37 H 0.706955 0.182304 -0.047765 0.308 Uiso 0.870(2) 1 calc R U P A -3
C38 C 0.6914(15) -0.217(9) -0.0761(18) 0.257(11) Uani 0.870(2) 1 d D . P A -3
H38 H 0.700033 -0.212233 -0.156176 0.308 Uiso 0.870(2) 1 calc R U P A -3
C39 C 0.6750(15) -0.463(7) -0.021(3) 0.257(11) Uani 0.870(2) 1 d D . P A -3
H39 H 0.674361 -0.622616 -0.064043 0.308 Uiso 0.870(2) 1 calc R U P A -3
C40 C 0.6597(14) -0.467(7) 0.099(3) 0.257(11) Uani 0.870(2) 1 d D . P A -3
H40 H 0.648015 -0.629617 0.135700 0.308 Uiso 0.870(2) 1 calc R U P A -3
S59 S 0.0653(10) 0.361(6) 1.052(2) 0.0788(11) Uani 0.130(2) 1 d D . P A -4
S60 S 0.1325(11) -0.080(6) 1.237(2) 0.0754(11) Uani 0.130(2) 1 d D . P A -4
S61 S 0.1819(10) 0.338(6) 0.911(2) 0.0751(11) Uani 0.130(2) 1 d D . P A -4
S62 S 0.2342(9) -0.048(5) 1.065(2) 0.0706(10) Uani 0.130(2) 1 d D . P A -4
S63 S 0.2969(10) 0.276(6) 0.721(2) 0.0718(10) Uani 0.130(2) 1 d D . P A -4
S64 S 0.3481(10) -0.104(6) 0.879(2) 0.0747(11) Uani 0.130(2) 1 d D . P A -4
S65 S 0.3975(10) 0.284(5) 0.545(2) 0.0707(10) Uani 0.130(2) 1 d D . P A -4
S66 S 0.4619(9) -0.147(5) 0.739(2) 0.0683(10) Uani 0.130(2) 1 d D . P A -4
O52 O 0.560(3) -0.134(9) 0.402(7) 0.077(3) Uani 0.130(2) 1 d D . P A -4
N52 N 0.599(2) 0.287(12) 0.368(9) 0.126(7) Uani 0.130(2) 1 d D . P A -4
H52 H 0.592458 0.462843 0.371248 0.152 Uiso 0.130(2) 1 calc R U P A -4
C71 C 0.048(3) 0.327(16) 1.207(4) 0.093(5) Uani 0.130(2) 1 d D . P A -4
H71A H 0.071004 0.452551 1.243321 0.111 Uiso 0.130(2) 1 calc R U P A -4
H71B H 0.008561 0.384542 1.229859 0.111 Uiso 0.130(2) 1 calc R U P A -4
C72 C 0.0576(18) 0.056(17) 1.252(6) 0.078(4) Uani 0.130(2) 1 d D . P A -4
H72A H 0.036096 -0.071090 1.213952 0.094 Uiso 0.130(2) 1 calc R U P A -4
H72B H 0.042083 0.057159 1.333767 0.094 Uiso 0.130(2) 1 calc R U P A -4
C73 C 0.1350(15) 0.215(14) 1.031(4) 0.064(3) Uani 0.130(2) 1 d D . P A -4
C74 C 0.1636(16) 0.074(14) 1.109(4) 0.063(3) Uani 0.130(2) 1 d D . P A -4
C75 C 0.2408(18) 0.129(16) 0.931(4) 0.070(4) Uani 0.130(2) 1 d D . P A -4
C76 C 0.2889(18) 0.117(14) 0.855(4) 0.066(3) Uani 0.130(2) 1 d D . P A -4
C77 C 0.3671(16) 0.158(14) 0.679(4) 0.060(3) Uani 0.130(2) 1 d D . P A -4
C78 C 0.3906(15) -0.022(14) 0.752(4) 0.068(4) Uani 0.130(2) 1 d D . P A -4
C79 C 0.4671(15) 0.089(10) 0.518(3) 0.059(3) Uani 0.130(2) 1 d D . P A -4
H79 H 0.463175 -0.096991 0.489183 0.071 Uiso 0.130(2) 1 calc R U P A -4
C80 C 0.4933(18) 0.082(12) 0.629(4) 0.063(3) Uani 0.130(2) 1 d D . P A -4
H80A H 0.490704 0.266760 0.660403 0.076 Uiso 0.130(2) 1 calc R U P A -4
H80B H 0.533524 0.027813 0.609416 0.076 Uiso 0.130(2) 1 calc R U P A -4
C81 C 0.500(2) 0.268(12) 0.426(5) 0.067(3) Uani 0.130(2) 1 d D . P A -4
H81A H 0.479007 0.301319 0.362139 0.080 Uiso 0.130(2) 1 calc R U P A -4
H81B H 0.507466 0.444409 0.458492 0.080 Uiso 0.130(2) 1 calc R U P A -4
C82 C 0.5545(19) 0.117(11) 0.385(7) 0.075(4) Uani 0.130(2) 1 d D . P A -4
C83 C 0.666(2) 0.161(19) 0.340(9) 0.212(15) Uani 0.130(2) 1 d D U P A -4
H83 H 0.668741 -0.020915 0.375397 0.254 Uiso 0.130(2) 1 calc R U P A -4
C84 C 0.692(4) 0.38(3) 0.415(13) 0.225(15) Uani 0.130(2) 1 d D U P A -4
H84A H 0.732726 0.338141 0.410011 0.270 Uiso 0.130(2) 1 calc R U P A -4
H84B H 0.685517 0.559875 0.386590 0.270 Uiso 0.130(2) 1 calc R U P A -4
H84C H 0.674889 0.365797 0.494080 0.270 Uiso 0.130(2) 1 calc R U P A -4
C85 C 0.672(4) 0.12(2) 0.186(8) 0.257(11) Uani 0.130(2) 1 d D . P A -4
C86 C 0.723(5) 0.20(3) 0.123(9) 0.257(11) Uani 0.130(2) 1 d D . P A -4
H86 H 0.739509 0.358975 0.145242 0.308 Uiso 0.130(2) 1 calc R U P A -4
C87 C 0.749(5) 0.05(3) 0.025(9) 0.257(11) Uani 0.130(2) 1 d D . P A -4
H87 H 0.782334 0.109552 -0.016688 0.308 Uiso 0.130(2) 1 calc R U P A -4
C88 C 0.724(7) -0.18(3) -0.008(9) 0.257(11) Uani 0.130(2) 1 d D . P A -4
H88 H 0.741473 -0.287027 -0.071642 0.308 Uiso 0.130(2) 1 calc R U P A -4
C89 C 0.673(7) -0.27(3) 0.054(10) 0.257(11) Uani 0.130(2) 1 d D . P A -4
H89 H 0.655383 -0.420429 0.030483 0.308 Uiso 0.130(2) 1 calc R U P A -4
C90 C 0.647(5) -0.12(3) 0.152(9) 0.257(11) Uani 0.130(2) 1 d D . P A -4
H90 H 0.613200 -0.174012 0.193628 0.308 Uiso 0.130(2) 1 calc R U P A -4
N3 N 0.9583(14) 1.028(10) 0.470(2) 0.362(18) Uani 1 1 d D . . . .
N4 N 0.6311(17) 1.216(10) 0.706(2) 0.362(18) Uani 1 1 d D . . . .
C91 C 0.966(2) 0.314(12) 0.489(3) 0.362(18) Uani 0.5 1 d D . P . .
C92 C 0.9582(18) 0.789(11) 0.4782(19) 0.362(18) Uani 0.5 1 d D . P . .
C93 C 0.9233(17) 0.540(10) 0.513(2) 0.362(18) Uani 0.5 1 d D . P . .
C94 C 0.8578(17) 0.555(10) 0.5610(19) 0.362(18) Uani 0.5 1 d D . P . .
C95 C 0.8123(18) 0.354(10) 0.602(3) 0.362(18) Uani 0.5 1 d D . P . .
H95 H 0.825644 0.170328 0.598077 0.434 Uiso 0.5 1 calc R U P . .
C96 C 0.8164(18) 0.806(10) 0.5828(18) 0.362(18) Uani 0.5 1 d D . P . .
H96 H 0.832705 0.973841 0.564834 0.434 Uiso 0.5 1 calc R U P . .
C97 C 0.7560(17) 0.390(10) 0.642(3) 0.362(18) Uani 0.5 1 d D . P . .
H97 H 0.738128 0.226814 0.661251 0.434 Uiso 0.5 1 calc R U P . .
C98 C 0.7602(18) 0.825(10) 0.6238(18) 0.362(18) Uani 0.5 1 d D . P . .
H98 H 0.745081 1.005968 0.628723 0.434 Uiso 0.5 1 calc R U P . .
C99 C 0.7189(18) 0.628(10) 0.661(2) 0.362(18) Uani 0.5 1 d D . P . .
C100 C 0.6577(17) 0.640(10) 0.706(2) 0.362(18) Uani 0.5 1 d D . P . .
C101 C 0.617(2) 0.393(13) 0.745(3) 0.362(18) Uani 0.5 1 d D . P . .
C102 C 0.637(3) 0.969(10) 0.710(2) 0.362(18) Uani 0.5 1 d D . P . .

loop_
_atom_site_aniso_label
_atom_site_aniso_U_11
_atom_site_aniso_U_22
_atom_site_aniso_U_33
_atom_site_aniso_U_23
_atom_site_aniso_U_13
_atom_site_aniso_U_12
S1 0.061(2) 0.098(3) 0.072(2) -0.0059(19) -0.0088(18) -0.0131(19)
S2 0.065(2) 0.087(3) 0.068(2) -0.0188(18) 0.0014(17) 0.0012(18)
S3 0.066(2) 0.087(3) 0.065(2) -0.0164(19) 0.0034(18) -0.0026(18)
S4 0.0567(19) 0.085(3) 0.065(2) -0.0119(19) -0.0015(16) -0.0035(17)
S5 0.059(2) 0.087(3) 0.071(2) -0.0158(19) 0.0027(17) -0.0052(18)
S6 0.061(2) 0.084(3) 0.068(2) -0.0137(19) -0.0044(18) -0.0022(17)
S7 0.0571(19) 0.080(3) 0.062(2) -0.0111(18) -0.0023(17) -0.0054(17)
S8 0.072(2) 0.077(2) 0.062(2) -0.0090(17) -0.0016(17) -0.0113(18)
O1 0.082(7) 0.043(5) 0.113(8) -0.005(5) 0.006(6) -0.003(4)
N1 0.054(7) 0.085(10) 0.24(2) -0.033(12) 0.048(10) 0.000(7)
C1 0.109(14) 0.073(11) 0.088(11) -0.008(8) 0.022(10) -0.005(9)
C2 0.071(10) 0.109(15) 0.090(11) -0.004(10) 0.012(9) 0.003(9)
C3 0.067(8) 0.056(8) 0.054(6) 0.000(6) 0.002(6) 0.003(6)
C4 0.053(7) 0.082(10) 0.055(7) -0.004(6) -0.008(6) 0.002(6)
C5 0.066(8) 0.063(8) 0.066(8) -0.004(6) -0.005(7) 0.005(6)
C6 0.042(6) 0.076(9) 0.075(8) -0.008(7) 0.001(6) 0.001(6)
C7 0.059(7) 0.063(8) 0.053(6) 0.001(6) -0.001(6) -0.004(6)
C8 0.060(7) 0.081(10) 0.052(6) 0.006(6) -0.009(6) -0.008(7)
C9 0.062(7) 0.051(7) 0.054(6) 0.003(5) 0.001(6) 0.001(5)
C10 0.052(6) 0.064(8) 0.062(7) 0.004(6) -0.009(6) -0.008(5)
C11 0.058(8) 0.065(8) 0.079(9) -0.016(7) -0.004(7) 0.002(6)
C12 0.055(7) 0.067(9) 0.064(7) -0.009(6) 0.003(6) 0.001(6)
C13 0.085(9) 0.238(16) 0.31(2) -0.031(17) 0.040(11) -0.012(11)
C14 0.089(13) 0.21(2) 0.32(3) -0.05(2) 0.036(16) 0.011(15)
C15 0.095(7) 0.264(14) 0.31(2) -0.019(16) 0.040(9) -0.005(10)
C16 0.095(7) 0.264(14) 0.31(2) -0.019(16) 0.040(9) -0.005(10)
C17 0.095(7) 0.264(14) 0.31(2) -0.019(16) 0.040(9) -0.005(10)
C18 0.095(7) 0.264(14) 0.31(2) -0.019(16) 0.040(9) -0.005(10)
C19 0.095(7) 0.264(14) 0.31(2) -0.019(16) 0.040(9) -0.005(10)
C20 0.095(7) 0.264(14) 0.31(2) -0.019(16) 0.040(9) -0.005(10)
S51 0.061(2) 0.098(3) 0.072(2) -0.0059(19) -0.0088(18) -0.0131(19)
S52 0.065(2) 0.087(3) 0.068(2) -0.0188(18) 0.0014(17) 0.0012(18)
S53 0.066(2) 0.087(3) 0.065(2) -0.0164(19) 0.0034(18) -0.0026(18)
S54 0.0567(19) 0.085(3) 0.065(2) -0.0119(19) -0.0015(16) -0.0035(17)
S55 0.059(2) 0.087(3) 0.071(2) -0.0158(19) 0.0027(17) -0.0052(18)
S56 0.061(2) 0.084(3) 0.068(2) -0.0137(19) -0.0044(18) -0.0022(17)
S57 0.0571(19) 0.080(3) 0.062(2) -0.0111(18) -0.0023(17) -0.0054(17)
S58 0.072(2) 0.077(2) 0.062(2) -0.0090(17) -0.0016(17) -0.0113(18)
O51 0.082(7) 0.043(5) 0.113(8) -0.005(5) 0.006(6) -0.003(4)
N51 0.054(7) 0.085(10) 0.24(2) -0.033(12) 0.048(10) 0.000(7)
C51 0.109(14) 0.073(11) 0.088(11) -0.008(8) 0.022(10) -0.005(9)
C52 0.071(10) 0.109(15) 0.090(11) -0.004(10) 0.012(9) 0.003(9)
C53 0.067(8) 0.056(8) 0.054(6) 0.000(6) 0.002(6) 0.003(6)
C54 0.053(7) 0.082(10) 0.055(7) -0.004(6) -0.008(6) 0.002(6)
C55 0.066(8) 0.063(8) 0.066(8) -0.004(6) -0.005(7) 0.005(6)
C56 0.042(6) 0.076(9) 0.075(8) -0.008(7) 0.001(6) 0.001(6)
C57 0.059(7) 0.063(8) 0.053(6) 0.001(6) -0.001(6) -0.004(6)
C58 0.060(7) 0.081(10) 0.052(6) 0.006(6) -0.009(6) -0.008(7)
C59 0.062(7) 0.051(7) 0.054(6) 0.003(5) 0.001(6) 0.001(5)
C60 0.052(6) 0.064(8) 0.062(7) 0.004(6) -0.009(6) -0.008(5)
C61 0.058(8) 0.065(8) 0.079(9) -0.016(7) -0.004(7) 0.002(6)
C62 0.055(7) 0.067(9) 0.064(7) -0.009(6) 0.003(6) 0.001(6)
C63 0.085(9) 0.238(16) 0.31(2) -0.031(17) 0.040(11) -0.012(11)
C64 0.089(13) 0.21(2) 0.32(3) -0.05(2) 0.036(16) 0.011(15)
C65 0.095(7) 0.264(14) 0.31(2) -0.019(16) 0.040(9) -0.005(10)
C66 0.095(7) 0.264(14) 0.31(2) -0.019(16) 0.040(9) -0.005(10)
C67 0.095(7) 0.264(14) 0.31(2) -0.019(16) 0.040(9) -0.005(10)
C68 0.095(7) 0.264(14) 0.31(2) -0.019(16) 0.040(9) -0.005(10)
C69 0.095(7) 0.264(14) 0.31(2) -0.019(16) 0.040(9) -0.005(10)
C70 0.095(7) 0.264(14) 0.31(2) -0.019(16) 0.040(9) -0.005(10)
S9 0.071(2) 0.093(3) 0.069(2) -0.0008(19) -0.0048(19) 0.0106(19)
S10 0.067(2) 0.084(3) 0.071(2) 0.0135(19) 0.0008(18) 0.0038(18)
S11 0.073(2) 0.081(3) 0.070(2) 0.0054(19) -0.0047(19) -0.0001(18)
S12 0.060(2) 0.082(3) 0.066(2) 0.0016(19) 0.0001(17) 0.0029(18)
S13 0.0551(19) 0.083(3) 0.072(2) 0.0056(19) 0.0023(17) 0.0072(17)
S14 0.066(2) 0.083(3) 0.070(2) 0.006(2) 0.0023(19) 0.0029(19)
S15 0.062(2) 0.076(3) 0.069(2) 0.0033(19) 0.0036(18) 0.0070(18)
S16 0.058(2) 0.077(2) 0.066(2) -0.0019(17) -0.0019(16) 0.0125(16)
O2 0.086(7) 0.034(5) 0.103(8) -0.001(4) 0.009(6) 0.012(4)
N2 0.085(10) 0.043(7) 0.23(2) 0.002(9) 0.037(12) -0.004(6)
C21 0.066(9) 0.112(15) 0.092(11) -0.003(10) 0.016(9) 0.008(9)
C22 0.064(8) 0.085(11) 0.081(10) -0.003(8) 0.001(7) 0.015(7)
C23 0.054(7) 0.073(9) 0.058(7) 0.003(6) 0.010(6) 0.003(6)
C24 0.071(8) 0.057(8) 0.055(7) 0.006(6) 0.003(6) 0.000(6)
C25 0.047(7) 0.091(10) 0.072(8) -0.012(7) -0.006(6) 0.001(6)
C26 0.060(8) 0.061(8) 0.074(8) 0.000(6) -0.003(7) -0.004(6)
C27 0.047(6) 0.070(9) 0.062(7) -0.013(6) -0.003(6) 0.002(6)
C28 0.060(8) 0.080(10) 0.065(8) -0.017(7) -0.016(6) -0.005(7)
C29 0.055(7) 0.052(7) 0.069(7) -0.018(6) -0.005(6) -0.005(5)
C30 0.049(6) 0.062(8) 0.077(8) -0.018(6) -0.007(6) 0.010(5)
C31 0.077(9) 0.047(7) 0.072(8) 0.004(6) -0.003(7) 0.005(6)
C32 0.055(8) 0.091(12) 0.071(8) 0.003(7) 0.014(7) 0.010(7)
C33 0.084(12) 0.071(12) 0.49(5) 0.015(19) -0.065(19) 0.001(9)
C34 0.086(12) 0.108(14) 0.49(5) 0.02(2) -0.060(19) 0.000(11)
C35 0.211(15) 0.40(4) 0.159(14) 0.069(18) 0.000(14) -0.05(2)
C36 0.211(15) 0.40(4) 0.159(14) 0.069(18) 0.000(14) -0.05(2)
C37 0.211(15) 0.40(4) 0.159(14) 0.069(18) 0.000(14) -0.05(2)
C38 0.211(15) 0.40(4) 0.159(14) 0.069(18) 0.000(14) -0.05(2)
C39 0.211(15) 0.40(4) 0.159(14) 0.069(18) 0.000(14) -0.05(2)
C40 0.211(15) 0.40(4) 0.159(14) 0.069(18) 0.000(14) -0.05(2)
S59 0.071(2) 0.093(3) 0.069(2) -0.0008(19) -0.0048(19) 0.0106(19)
S60 0.067(2) 0.084(3) 0.071(2) 0.0135(19) 0.0008(18) 0.0038(18)
S61 0.073(2) 0.081(3) 0.070(2) 0.0054(19) -0.0047(19) -0.0001(18)
S62 0.060(2) 0.082(3) 0.066(2) 0.0016(19) 0.0001(17) 0.0029(18)
S63 0.0551(19) 0.083(3) 0.072(2) 0.0056(19) 0.0023(17) 0.0072(17)
S64 0.066(2) 0.083(3) 0.070(2) 0.006(2) 0.0023(19) 0.0029(19)
S65 0.062(2) 0.076(3) 0.069(2) 0.0033(19) 0.0036(18) 0.0070(18)
S66 0.058(2) 0.077(2) 0.066(2) -0.0019(17) -0.0019(16) 0.0125(16)
O52 0.086(7) 0.034(5) 0.103(8) -0.001(4) 0.009(6) 0.012(4)
N52 0.085(10) 0.043(7) 0.23(2) 0.002(9) 0.037(12) -0.004(6)
C71 0.066(9) 0.112(15) 0.092(11) -0.003(10) 0.016(9) 0.008(9)
C72 0.064(8) 0.085(11) 0.081(10) -0.003(8) 0.001(7) 0.015(7)
C73 0.054(7) 0.073(9) 0.058(7) 0.003(6) 0.010(6) 0.003(6)
C74 0.071(8) 0.057(8) 0.055(7) 0.006(6) 0.003(6) 0.000(6)
C75 0.047(7) 0.091(10) 0.072(8) -0.012(7) -0.006(6) 0.001(6)
C76 0.060(8) 0.061(8) 0.074(8) 0.000(6) -0.003(7) -0.004(6)
C77 0.047(6) 0.070(9) 0.062(7) -0.013(6) -0.003(6) 0.002(6)
C78 0.060(8) 0.080(10) 0.065(8) -0.017(7) -0.016(6) -0.005(7)
C79 0.055(7) 0.052(7) 0.069(7) -0.018(6) -0.005(6) -0.005(5)
C80 0.049(6) 0.062(8) 0.077(8) -0.018(6) -0.007(6) 0.010(5)
C81 0.077(9) 0.047(7) 0.072(8) 0.004(6) -0.003(7) 0.005(6)
C82 0.055(8) 0.091(12) 0.071(8) 0.003(7) 0.014(7) 0.010(7)
C83 0.084(12) 0.071(12) 0.49(5) 0.015(19) -0.065(19) 0.001(9)
C84 0.086(12) 0.108(14) 0.49(5) 0.02(2) -0.060(19) 0.000(11)
C85 0.211(15) 0.40(4) 0.159(14) 0.069(18) 0.000(14) -0.05(2)
C86 0.211(15) 0.40(4) 0.159(14) 0.069(18) 0.000(14) -0.05(2)
C87 0.211(15) 0.40(4) 0.159(14) 0.069(18) 0.000(14) -0.05(2)
C88 0.211(15) 0.40(4) 0.159(14) 0.069(18) 0.000(14) -0.05(2)
C89 0.211(15) 0.40(4) 0.159(14) 0.069(18) 0.000(14) -0.05(2)
C90 0.211(15) 0.40(4) 0.159(14) 0.069(18) 0.000(14) -0.05(2)
N3 0.237(16) 0.71(6) 0.142(9) -0.03(2) -0.025(9) -0.04(3)
N4 0.237(16) 0.71(6) 0.142(9) -0.03(2) -0.025(9) -0.04(3)
C91 0.237(16) 0.71(6) 0.142(9) -0.03(2) -0.025(9) -0.04(3)
C92 0.237(16) 0.71(6) 0.142(9) -0.03(2) -0.025(9) -0.04(3)
C93 0.237(16) 0.71(6) 0.142(9) -0.03(2) -0.025(9) -0.04(3)
C94 0.237(16) 0.71(6) 0.142(9) -0.03(2) -0.025(9) -0.04(3)
C95 0.237(16) 0.71(6) 0.142(9) -0.03(2) -0.025(9) -0.04(3)
C96 0.237(16) 0.71(6) 0.142(9) -0.03(2) -0.025(9) -0.04(3)
C97 0.237(16) 0.71(6) 0.142(9) -0.03(2) -0.025(9) -0.04(3)
C98 0.237(16) 0.71(6) 0.142(9) -0.03(2) -0.025(9) -0.04(3)
C99 0.237(16) 0.71(6) 0.142(9) -0.03(2) -0.025(9) -0.04(3)
C100 0.237(16) 0.71(6) 0.142(9) -0.03(2) -0.025(9) -0.04(3)
C101 0.237(16) 0.71(6) 0.142(9) -0.03(2) -0.025(9) -0.04(3)
C102 0.237(16) 0.71(6) 0.142(9) -0.03(2) -0.025(9) -0.04(3)

loop_
_atom_type_symbol
_atom_type_description
_atom_type_scat_dispersion_real
_atom_type_scat_dispersion_imag
_atom_type_scat_source
C C 0.0033 0.0016
;
International Tables for Crystallography
(Vol. C, Tables 4.2.6.8 and 6.1.1.4)
;
H H 0.0000 0.0000
;
International Tables for Crystallography
(Vol. C, Table 6.1.1.4)
;
O O 0.0106 0.0060
;
International Tables for Crystallography
(Vol. C, Tables 4.2.6.8 and 6.1.1.4)
;
N N 0.0061 0.0033
;
International Tables for Crystallography
(Vol. C, Tables 4.2.6.8 and 6.1.1.4)
;
S S 0.1246 0.1234
;
International Tables for Crystallography
(Vol. C, Tables 4.2.6.8 and 6.1.1.4)
;

loop_
_geom_angle_atom_site_label_1
_geom_angle_atom_site_label_2
_geom_angle_atom_site_label_3
_geom_angle
_geom_angle_site_symmetry_1
_geom_angle_site_symmetry_3
_geom_angle_publ_flag
C3 S1 C1 99.4(8) . . ?
C4 S2 C2 102.7(8) . . ?
C3 S3 C5 96.1(7) . . ?
C4 S4 C5 95.4(7) . . ?
C6 S5 C7 95.7(6) . . ?
C8 S6 C6 93.5(6) . . ?
C7 S7 C9 101.1(6) . . ?
C8 S8 C10 100.1(6) . . ?
C12 N1 C13 123(2) . . ?
C12 N1 H1 118.4 . . ?
C13 N1 H1 118.4 . . ?
C2 C1 S1 113.4(12) . . ?
C2 C1 H1A 108.9 . . ?
S1 C1 H1A 108.9 . . ?
C2 C1 H1B 108.9 . . ?
S1 C1 H1B 108.9 . . ?
H1A C1 H1B 107.7 . . ?
C1 C2 S2 113.2(13) . . ?
C1 C2 H2A 108.9 . . ?
S2 C2 H2A 108.9 . . ?
C1 C2 H2B 108.9 . . ?
S2 C2 H2B 108.9 . . ?
H2A C2 H2B 107.7 . . ?
C4 C3 S3 118.1(10) . . ?
C4 C3 S1 126.2(10) . . ?
S3 C3 S1 115.6(8) . . ?
C3 C4 S4 116.5(10) . . ?
C3 C4 S2 129.6(10) . . ?
S4 C4 S2 113.9(8) . . ?
C6 C5 S3 122.8(10) . . ?
C6 C5 S4 123.6(10) . . ?
S3 C5 S4 113.6(8) . . ?
C5 C6 S5 124.8(10) . . ?
C5 C6 S6 119.8(10) . . ?
S5 C6 S6 115.5(7) . . ?
C8 C7 S7 131.5(11) . . ?
C8 C7 S5 116.1(10) . . ?
S7 C7 S5 112.3(7) . . ?
C7 C8 S6 119.1(10) . . ?
C7 C8 S8 125.8(11) . . ?
S6 C8 S8 115.1(7) . . ?
C10 C9 C11 114.0(11) . . ?
C10 C9 S7 112.5(8) . . ?
C11 C9 S7 106.2(9) . . ?
C10 C9 H9 108.0 . . ?
C11 C9 H9 108.0 . . ?
S7 C9 H9 108.0 . . ?
C9 C10 S8 115.2(9) . . ?
C9 C10 H10A 108.5 . . ?
S8 C10 H10A 108.5 . . ?
C9 C10 H10B 108.5 . . ?
S8 C10 H10B 108.5 . . ?
H10A C10 H10B 107.5 . . ?
C9 C11 C12 110.7(11) . . ?
C9 C11 H11A 109.5 . . ?
C12 C11 H11A 109.5 . . ?
C9 C11 H11B 109.5 . . ?
C12 C11 H11B 109.5 . . ?
H11A C11 H11B 108.1 . . ?
O1 C12 N1 124.0(13) . . ?
O1 C12 C11 124.7(13) . . ?
N1 C12 C11 111.3(13) . . ?
C15 C13 N1 113(4) . . ?
C15 C13 C14 112(3) . . ?
N1 C13 C14 117(3) . . ?
C15 C13 H13 104.3 . . ?
N1 C13 H13 104.3 . . ?
C14 C13 H13 104.3 . . ?
C13 C14 H14A 109.5 . . ?
C13 C14 H14B 109.5 . . ?
H14A C14 H14B 109.5 . . ?
C13 C14 H14C 109.5 . . ?
H14A C14 H14C 109.5 . . ?
H14B C14 H14C 109.5 . . ?
C13 C15 C20 121(3) . . ?
C13 C15 C16 119(3) . . ?
C20 C15 C16 119.2(11) . . ?
C15 C16 C17 119.2(11) . . ?
C15 C16 H16 120.4 . . ?
C17 C16 H16 120.4 . . ?
C18 C17 C16 120.4(11) . . ?
C18 C17 H17 119.8 . . ?
C16 C17 H17 119.8 . . ?
C19 C18 C17 119.9(11) . . ?
C19 C18 H18 120.0 . . ?
C17 C18 H18 120.0 . . ?
C20 C19 C18 118.4(11) . . ?
C20 C19 H19 120.8 . . ?
C18 C19 H19 120.8 . . ?
C15 C20 C19 122.2(11) . . ?
C15 C20 H20 118.9 . . ?
C19 C20 H20 118.9 . . ?
C53 S51 C51 100(2) . . ?
C54 S52 C52 101(2) . . ?
C53 S53 C55 95.3(15) . . ?
C54 S54 C55 93.7(14) . . ?
C56 S55 C57 95.3(15) . . ?
C58 S56 C56 92.8(14) . . ?
C57 S57 C59 100.2(16) . . ?
C58 S58 C60 100(2) . . ?
C62 N51 C63 129(6) . . ?
C62 N51 H51 115.7 . . ?
C63 N51 H51 115.7 . . ?
C52 C51 S51 112(3) . . ?
C52 C51 H51A 109.2 . . ?
S51 C51 H51A 109.2 . . ?
C52 C51 H51B 109.2 . . ?
S51 C51 H51B 109.2 . . ?
H51A C51 H51B 107.9 . . ?
C51 C52 S52 112(3) . . ?
C51 C52 H52A 109.2 . . ?
S52 C52 H52A 109.2 . . ?
C51 C52 H52B 109.2 . . ?
S52 C52 H52B 109.2 . . ?
H52A C52 H52B 107.9 . . ?
C54 C53 S53 118(2) . . ?
C54 C53 S51 127(2) . . ?
S53 C53 S51 115.1(18) . . ?
C53 C54 S54 117(2) . . ?
C53 C54 S52 128(2) . . ?
S54 C54 S52 113.3(18) . . ?
C56 C55 S53 122(2) . . ?
C56 C55 S54 123(2) . . ?
S53 C55 S54 115.1(16) . . ?
C55 C56 S55 125(2) . . ?
C55 C56 S56 119(2) . . ?
S55 C56 S56 115.7(16) . . ?
C58 C57 S57 131(2) . . ?
C58 C57 S55 116(2) . . ?
S57 C57 S55 112.1(17) . . ?
C57 C58 S56 120(2) . . ?
C57 C58 S58 126(2) . . ?
S56 C58 S58 113.9(18) . . ?
C60 C59 C61 114(3) . . ?
C60 C59 S57 111(3) . . ?
C61 C59 S57 106(2) . . ?
C60 C59 H59 108.6 . . ?
C61 C59 H59 108.6 . . ?
S57 C59 H59 108.6 . . ?
C59 C60 S58 114(3) . . ?
C59 C60 H60A 108.7 . . ?
S58 C60 H60A 108.7 . . ?
C59 C60 H60B 108.7 . . ?
S58 C60 H60B 108.7 . . ?
H60A C60 H60B 107.6 . . ?
C59 C61 C62 115(3) . . ?
C59 C61 H61A 108.6 . . ?
C62 C61 H61A 108.6 . . ?
C59 C61 H61B 108.6 . . ?
C62 C61 H61B 108.6 . . ?
H61A C61 H61B 107.6 . . ?
O51 C62 N51 121(5) . . ?
O51 C62 C61 123(4) . . ?
N51 C62 C61 108(3) . . ?
C65 C63 N51 111(5) . . ?
C65 C63 C64 111(5) . . ?
N51 C63 C64 116(5) . . ?
C65 C63 H63 106.2 . . ?
N51 C63 H63 106.2 . . ?
C64 C63 H63 106.2 . . ?
C63 C64 H64A 109.5 . . ?
C63 C64 H64B 109.5 . . ?
H64A C64 H64B 109.5 . . ?
C63 C64 H64C 109.5 . . ?
H64A C64 H64C 109.5 . . ?
H64B C64 H64C 109.5 . . ?
C63 C65 C70 117(4) . . ?
C63 C65 C66 118(4) . . ?
C70 C65 C66 120.1(15) . . ?
C65 C66 C67 119.3(15) . . ?
C65 C66 H66 120.4 . . ?
C67 C66 H66 120.4 . . ?
C68 C67 C66 120.3(15) . . ?
C68 C67 H67 119.8 . . ?
C66 C67 H67 119.8 . . ?
C69 C68 C67 120.3(15) . . ?
C69 C68 H68 119.9 . . ?
C67 C68 H68 119.9 . . ?
C70 C69 C68 119.4(15) . . ?
C70 C69 H69 120.3 . . ?
C68 C69 H69 120.3 . . ?
C69 C70 C65 120.6(15) . . ?
C69 C70 H70 119.7 . . ?
C65 C70 H70 119.7 . . ?
C23 S9 C21 100.1(7) . . ?
C24 S10 C22 102.8(8) . . ?
C25 S11 C23 96.6(7) . . ?
C24 S12 C25 95.1(6) . . ?
C26 S13 C27 95.7(7) . . ?
C28 S14 C26 95.3(7) . . ?
C27 S15 C29 102.9(6) . . ?
C28 S16 C30 99.1(7) . . ?
C32 N2 C33 124.0(14) . . ?
C32 N2 H2 118.0 . . ?
C33 N2 H2 118.0 . . ?
C22 C21 S9 115.3(13) . . ?
C22 C21 H21A 108.4 . . ?
S9 C21 H21A 108.4 . . ?
C22 C21 H21B 108.4 . . ?
S9 C21 H21B 108.4 . . ?
H21A C21 H21B 107.5 . . ?
C21 C22 S10 113.9(12) . . ?
C21 C22 H22A 108.8 . . ?
S10 C22 H22A 108.8 . . ?
C21 C22 H22B 108.8 . . ?
S10 C22 H22B 108.8 . . ?
H22A C22 H22B 107.7 . . ?
C24 C23 S9 128.9(10) . . ?
C24 C23 S11 115.3(10) . . ?
S9 C23 S11 115.7(8) . . ?
C23 C24 S12 118.6(10) . . ?
C23 C24 S10 127.2(11) . . ?
S12 C24 S10 114.1(8) . . ?
C26 C25 S11 124.0(11) . . ?
C26 C25 S12 121.8(11) . . ?
S11 C25 S12 114.1(8) . . ?
C25 C26 S13 123.0(11) . . ?
C25 C26 S14 122.5(11) . . ?
S13 C26 S14 114.6(8) . . ?
C28 C27 S13 116.5(11) . . ?
C28 C27 S15 129.7(10) . . ?
S13 C27 S15 113.8(8) . . ?
C27 C28 S14 117.7(11) . . ?
C27 C28 S16 126.2(11) . . ?
S14 C28 S16 116.0(9) . . ?
C30 C29 C31 113.1(11) . . ?
C30 C29 S15 109.0(9) . . ?
C31 C29 S15 105.9(9) . . ?
C30 C29 H29 109.6 . . ?
C31 C29 H29 109.6 . . ?
S15 C29 H29 109.6 . . ?
C29 C30 S16 114.3(9) . . ?
C29 C30 H30A 108.7 . . ?
S16 C30 H30A 108.7 . . ?
C29 C30 H30B 108.7 . . ?
S16 C30 H30B 108.7 . . ?
H30A C30 H30B 107.6 . . ?
C32 C31 C29 110.4(11) . . ?
C32 C31 H31A 109.6 . . ?
C29 C31 H31A 109.6 . . ?
C32 C31 H31B 109.6 . . ?
C29 C31 H31B 109.6 . . ?
H31A C31 H31B 108.1 . . ?
O2 C32 N2 123.3(14) . . ?
O2 C32 C31 124.2(13) . . ?
N2 C32 C31 112.5(14) . . ?
C34 C33 N2 96(2) . . ?
C34 C33 C35 132(3) . . ?
N2 C33 C35 99.6(19) . . ?
C34 C33 H33 108.7 . . ?
N2 C33 H33 108.7 . . ?
C35 C33 H33 108.7 . . ?
C33 C34 H34A 109.5 . . ?
C33 C34 H34B 109.5 . . ?
H34A C34 H34B 109.5 . . ?
C33 C34 H34C 109.5 . . ?
H34A C34 H34C 109.5 . . ?
H34B C34 H34C 109.5 . . ?
C40 C35 C36 119.9(11) . . ?
C40 C35 C33 118(3) . . ?
C36 C35 C33 118(2) . . ?
C35 C36 C37 120.2(12) . . ?
C35 C36 H36 119.9 . . ?
C37 C36 H36 119.9 . . ?
C38 C37 C36 119.6(12) . . ?
C38 C37 H37 120.2 . . ?
C36 C37 H37 120.2 . . ?
C37 C38 C39 120.2(12) . . ?
C37 C38 H38 119.9 . . ?
C39 C38 H38 119.9 . . ?
C40 C39 C38 120.0(12) . . ?
C40 C39 H39 120.0 . . ?
C38 C39 H39 120.0 . . ?
C35 C40 C39 120.0(12) . . ?
C35 C40 H40 120.0 . . ?
C39 C40 H40 120.0 . . ?
C73 S59 C71 100(2) . . ?
C74 S60 C72 102.9(19) . . ?
C75 S61 C73 97.0(16) . . ?
C74 S62 C75 94.2(15) . . ?
C77 S63 C76 96.0(15) . . ?
C78 S64 C76 95.3(15) . . ?
C77 S65 C79 102.8(16) . . ?
C78 S66 C80 99.4(19) . . ?
C82 N52 C83 121(4) . . ?
C82 N52 H52 119.4 . . ?
C83 N52 H52 119.4 . . ?
C72 C71 S59 116(4) . . ?
C72 C71 H71A 108.3 . . ?
S59 C71 H71A 108.3 . . ?
C72 C71 H71B 108.3 . . ?
S59 C71 H71B 108.3 . . ?
H71A C71 H71B 107.4 . . ?
C71 C72 S60 116(3) . . ?
C71 C72 H72A 108.2 . . ?
S60 C72 H72A 108.2 . . ?
C71 C72 H72B 108.2 . . ?
S60 C72 H72B 108.2 . . ?
H72A C72 H72B 107.4 . . ?
C74 C73 S59 128(2) . . ?
C74 C73 S61 112(2) . . ?
S59 C73 S61 117(2) . . ?
C73 C74 S62 119(2) . . ?
C73 C74 S60 126(2) . . ?
S62 C74 S60 112.5(19) . . ?
C76 C75 S61 123(2) . . ?
C76 C75 S62 122(2) . . ?
S61 C75 S62 114.3(17) . . ?
C75 C76 S63 124(2) . . ?
C75 C76 S64 121(2) . . ?
S63 C76 S64 114.1(16) . . ?
C78 C77 S63 117(2) . . ?
C78 C77 S65 129(2) . . ?
S63 C77 S65 113.8(18) . . ?
C77 C78 S64 117(2) . . ?
C77 C78 S66 127(2) . . ?
S64 C78 S66 115.3(19) . . ?
C80 C79 C81 112(3) . . ?
C80 C79 S65 109(3) . . ?
C81 C79 S65 101(2) . . ?
C80 C79 H79 111.5 . . ?
C81 C79 H79 111.5 . . ?
S65 C79 H79 111.5 . . ?
C79 C80 S66 116(3) . . ?
C79 C80 H80A 108.4 . . ?
S66 C80 H80A 108.4 . . ?
C79 C80 H80B 108.4 . . ?
S66 C80 H80B 108.4 . . ?
H80A C80 H80B 107.4 . . ?
C82 C81 C79 107(3) . . ?
C82 C81 H81A 110.3 . . ?
C79 C81 H81A 110.3 . . ?
C82 C81 H81B 110.3 . . ?
C79 C81 H81B 110.3 . . ?
H81A C81 H81B 108.6 . . ?
O52 C82 N52 124(4) . . ?
O52 C82 C81 121(4) . . ?
N52 C82 C81 112(4) . . ?
C84 C83 N52 96(4) . . ?
C84 C83 C85 131(5) . . ?
N52 C83 C85 100(3) . . ?
C84 C83 H83 108.9 . . ?
N52 C83 H83 108.9 . . ?
C85 C83 H83 108.9 . . ?
C83 C84 H84A 109.5 . . ?
C83 C84 H84B 109.5 . . ?
H84A C84 H84B 109.5 . . ?
C83 C84 H84C 109.5 . . ?
H84A C84 H84C 109.5 . . ?
H84B C84 H84C 109.5 . . ?
C86 C85 C90 119.5(15) . . ?
C86 C85 C83 115(4) . . ?
C90 C85 C83 114(4) . . ?
C87 C86 C85 120.4(15) . . ?
C87 C86 H86 119.8 . . ?
C85 C86 H86 119.8 . . ?
C88 C87 C86 120.0(15) . . ?
C88 C87 H87 120.0 . . ?
C86 C87 H87 120.0 . . ?
C87 C88 C89 119.8(15) . . ?
C87 C88 H88 120.1 . . ?
C89 C88 H88 120.1 . . ?
C90 C89 C88 120.1(15) . . ?
C90 C89 H89 119.9 . . ?
C88 C89 H89 119.9 . . ?
C89 C90 C85 120.2(15) . . ?
C89 C90 H90 119.9 . . ?
C85 C90 H90 119.9 . . ?
C92 N3 C91 163(2) . 1_565 ?
C101 N4 C102 149(5) 1_565 . ?
N3 C91 C93 129(4) 1_545 . ?
N3 C92 C93 147(4) . . ?
C91 C93 C92 101.5(15) . . ?
C91 C93 C94 133.8(18) . . ?
C92 C93 C94 124.7(16) . . ?
C95 C94 C96 93(2) . . ?
C95 C94 C93 137(2) . . ?
C96 C94 C93 129.4(19) . . ?
C97 C95 C94 132(2) . . ?
C97 C95 H95 113.8 . . ?
C94 C95 H95 113.8 . . ?
C98 C96 C94 131(2) . . ?
C98 C96 H96 114.6 . . ?
C94 C96 H96 114.6 . . ?
C95 C97 C99 133(2) . . ?
C95 C97 H97 113.7 . . ?
C99 C97 H97 113.7 . . ?
C96 C98 C99 134(2) . . ?
C96 C98 H98 113.1 . . ?
C99 C98 H98 113.1 . . ?
C97 C99 C98 97(2) . . ?
C97 C99 C100 127(2) . . ?
C98 C99 C100 136(2) . . ?
C99 C100 C101 129.3(18) . . ?
C99 C100 C102 105.9(15) . . ?
C101 C100 C102 124.7(18) . . ?
N4 C101 C100 112(5) 1_545 . ?
N4 C102 C100 169(5) . . ?

loop_
_geom_bond_atom_site_label_1
_geom_bond_atom_site_label_2
_geom_bond_distance
_geom_bond_site_symmetry_2
_geom_bond_publ_flag
S1 C3 1.756(14) . ?
S1 C1 1.813(18) . ?
S2 C4 1.747(14) . ?
S2 C2 1.761(17) . ?
S3 C3 1.717(13) . ?
S3 C5 1.750(15) . ?
S4 C4 1.742(14) . ?
S4 C5 1.780(14) . ?
S5 C6 1.712(15) . ?
S5 C7 1.771(13) . ?
S6 C8 1.748(14) . ?
S6 C6 1.787(14) . ?
S7 C7 1.757(14) . ?
S7 C9 1.821(13) . ?
S8 C8 1.771(14) . ?
S8 C10 1.773(14) . ?
O1 C12 1.159(16) . ?
N1 C12 1.340(19) . ?
N1 C13 1.47(4) . ?
N1 H1 0.8600 . ?
C1 C2 1.53(2) . ?
C1 H1A 0.9700 . ?
C1 H1B 0.9700 . ?
C2 H2A 0.9700 . ?
C2 H2B 0.9700 . ?
C3 C4 1.368(18) . ?
C5 C6 1.343(17) . ?
C7 C8 1.329(18) . ?
C9 C10 1.514(17) . ?
C9 C11 1.545(18) . ?
C9 H9 0.9800 . ?
C10 H10A 0.9700 . ?
C10 H10B 0.9700 . ?
C11 C12 1.547(18) . ?
C11 H11A 0.9700 . ?
C11 H11B 0.9700 . ?
C13 C15 1.38(5) . ?
C13 C14 1.59(5) . ?
C13 H13 0.9800 . ?
C14 H14A 0.9600 . ?
C14 H14B 0.9600 . ?
C14 H14C 0.9600 . ?
C15 C20 1.385(11) . ?
C15 C16 1.403(11) . ?
C16 C17 1.407(11) . ?
C16 H16 0.9300 . ?
C17 C18 1.400(11) . ?
C17 H17 0.9300 . ?
C18 C19 1.397(11) . ?
C18 H18 0.9300 . ?
C19 C20 1.392(11) . ?
C19 H19 0.9300 . ?
C20 H20 0.9300 . ?
S51 C53 1.77(3) . ?
S51 C51 1.81(3) . ?
S52 C54 1.76(3) . ?
S52 C52 1.76(3) . ?
S53 C53 1.72(3) . ?
S53 C55 1.75(3) . ?
S54 C54 1.75(3) . ?
S54 C55 1.80(3) . ?
S55 C56 1.72(3) . ?
S55 C57 1.77(3) . ?
S56 C58 1.75(3) . ?
S56 C56 1.80(3) . ?
S57 C57 1.76(3) . ?
S57 C59 1.82(3) . ?
S58 C58 1.77(3) . ?
S58 C60 1.78(3) . ?
O51 C62 1.17(3) . ?
N51 C62 1.34(3) . ?
N51 C63 1.46(4) . ?
N51 H51 0.8600 . ?
C51 C52 1.53(4) . ?
C51 H51A 0.9700 . ?
C51 H51B 0.9700 . ?
C52 H52A 0.9700 . ?
C52 H52B 0.9700 . ?
C53 C54 1.38(3) . ?
C55 C56 1.35(3) . ?
C57 C58 1.33(3) . ?
C59 C60 1.52(3) . ?
C59 C61 1.53(3) . ?
C59 H59 0.9800 . ?
C60 H60A 0.9700 . ?
C60 H60B 0.9700 . ?
C61 C62 1.55(3) . ?
C61 H61A 0.9700 . ?
C61 H61B 0.9700 . ?
C63 C65 1.39(5) . ?
C63 C64 1.60(6) . ?
C63 H63 0.9800 . ?
C64 H64A 0.9600 . ?
C64 H64B 0.9600 . ?
C64 H64C 0.9600 . ?
C65 C70 1.396(11) . ?
C65 C66 1.401(12) . ?
C66 C67 1.401(12) . ?
C66 H66 0.9300 . ?
C67 C68 1.398(12) . ?
C67 H67 0.9300 . ?
C68 C69 1.397(12) . ?
C68 H68 0.9300 . ?
C69 C70 1.395(12) . ?
C69 H69 0.9300 . ?
C70 H70 0.9300 . ?
S9 C23 1.746(14) . ?
S9 C21 1.818(18) . ?
S10 C24 1.760(13) . ?
S10 C22 1.854(15) . ?
S11 C25 1.736(16) . ?
S11 C23 1.765(13) . ?
S12 C24 1.738(15) . ?
S12 C25 1.782(16) . ?
S13 C26 1.745(15) . ?
S13 C27 1.745(13) . ?
S14 C28 1.727(15) . ?
S14 C26 1.766(15) . ?
S15 C27 1.752(14) . ?
S15 C29 1.861(14) . ?
S16 C28 1.755(14) . ?
S16 C30 1.801(14) . ?
O2 C32 1.229(18) . ?
N2 C32 1.370(19) . ?
N2 C33 1.65(3) . ?
N2 H2 0.8600 . ?
C21 C22 1.44(2) . ?
C21 H21A 0.9700 . ?
C21 H21B 0.9700 . ?
C22 H22A 0.9700 . ?
C22 H22B 0.9700 . ?
C23 C24 1.364(18) . ?
C25 C26 1.332(18) . ?
C27 C28 1.37(2) . ?
C29 C30 1.519(18) . ?
C29 C31 1.528(18) . ?
C29 H29 0.9800 . ?
C30 H30A 0.9700 . ?
C30 H30B 0.9700 . ?
C31 C32 1.456(19) . ?
C31 H31A 0.9700 . ?
C31 H31B 0.9700 . ?
C33 C34 1.58(5) . ?
C33 C35 1.78(5) . ?
C33 H33 0.9800 . ?
C34 H34A 0.9600 . ?
C34 H34B 0.9600 . ?
C34 H34C 0.9600 . ?
C35 C40 1.396(11) . ?
C35 C36 1.401(11) . ?
C36 C37 1.402(11) . ?
C36 H36 0.9300 . ?
C37 C38 1.395(11) . ?
C37 H37 0.9300 . ?
C38 C39 1.400(11) . ?
C38 H38 0.9300 . ?
C39 C40 1.399(11) . ?
C39 H39 0.9300 . ?
C40 H40 0.9300 . ?
S59 C73 1.75(3) . ?
S59 C71 1.81(3) . ?
S60 C74 1.76(3) . ?
S60 C72 1.85(3) . ?
S61 C75 1.73(3) . ?
S61 C73 1.78(3) . ?
S62 C74 1.75(3) . ?
S62 C75 1.78(3) . ?
S63 C77 1.74(3) . ?
S63 C76 1.74(3) . ?
S64 C78 1.73(3) . ?
S64 C76 1.78(3) . ?
S65 C77 1.75(3) . ?
S65 C79 1.85(3) . ?
S66 C78 1.75(3) . ?
S66 C80 1.80(3) . ?
O52 C82 1.23(3) . ?
N52 C82 1.37(3) . ?
N52 C83 1.66(4) . ?
N52 H52 0.8600 . ?
C71 C72 1.44(3) . ?
C71 H71A 0.9700 . ?
C71 H71B 0.9700 . ?
C72 H72A 0.9700 . ?
C72 H72B 0.9700 . ?
C73 C74 1.37(3) . ?
C75 C76 1.34(3) . ?
C77 C78 1.37(3) . ?
C79 C80 1.51(3) . ?
C79 C81 1.54(3) . ?
C79 H79 0.9800 . ?
C80 H80A 0.9700 . ?
C80 H80B 0.9700 . ?
C81 C82 1.46(3) . ?
C81 H81A 0.9700 . ?
C81 H81B 0.9700 . ?
C83 C84 1.58(5) . ?
C83 C85 1.79(5) . ?
C83 H83 0.9800 . ?
C84 H84A 0.9600 . ?
C84 H84B 0.9600 . ?
C84 H84C 0.9600 . ?
C85 C86 1.401(11) . ?
C85 C90 1.401(11) . ?
C86 C87 1.400(11) . ?
C86 H86 0.9300 . ?
C87 C88 1.400(12) . ?
C87 H87 0.9300 . ?
C88 C89 1.401(11) . ?
C88 H88 0.9300 . ?
C89 C90 1.399(11) . ?
C89 H89 0.9300 . ?
C90 H90 0.9300 . ?
N3 C92 1.165(13) . ?
N3 C91 1.44(3) 1_565 ?
N4 C101 1.00(5) 1_565 ?
N4 C102 1.199(13) . ?
C91 C93 1.465(12) . ?
C92 C93 1.518(12) . ?
C93 C94 1.571(11) . ?
C94 C95 1.514(13) . ?
C94 C96 1.525(13) . ?
C95 C97 1.356(12) . ?
C95 H95 0.9300 . ?
C96 C98 1.350(12) . ?
C96 H96 0.9300 . ?
C97 C99 1.414(13) . ?
C97 H97 0.9300 . ?
C98 C99 1.425(13) . ?
C98 H98 0.9300 . ?
C99 C100 1.468(11) . ?
C100 C101 1.598(12) . ?
C100 C102 1.651(12) . ?

loop_
_geom_hbond_atom_site_label_D
_geom_hbond_atom_site_label_H
_geom_hbond_atom_site_label_A
_geom_hbond_site_symmetry_D
_geom_hbond_site_symmetry_H
_geom_hbond_site_symmetry_A
_geom_hbond_distance_DA
_geom_hbond_distance_DH
_geom_hbond_distance_HA
_geom_hbond_angle_DHA
_geom_hbond_publ_flag
N1 H1 O1 . . 1_565 2.92(2) 0.860(18) 2.095(11) 160.0(15) no
N2 H2 O2 . . 1_565 2.840(18) 0.860(14) 1.981(10) 177.4(11) no
N52 H52 O52 . . 1_565 2.93(7) 0.86(6) 2.08(5) 168(5) no

loop_
_geom_torsion_atom_site_label_1
_geom_torsion_atom_site_label_2
_geom_torsion_atom_site_label_3
_geom_torsion_atom_site_label_4
_geom_torsion
_geom_torsion_site_symmetry_1
_geom_torsion_site_symmetry_2
_geom_torsion_site_symmetry_3
_geom_torsion_site_symmetry_4
_geom_torsion_publ_flag
C3 S1 C1 C2 -55.5(15) . . . . ?
S1 C1 C2 S2 72.1(18) . . . . ?
C4 S2 C2 C1 -43.3(15) . . . . ?
C5 S3 C3 C4 2.1(12) . . . . ?
C5 S3 C3 S1 -174.8(8) . . . . ?
C1 S1 C3 C4 22.5(14) . . . . ?
C1 S1 C3 S3 -160.8(9) . . . . ?
S3 C3 C4 S4 1.4(15) . . . . ?
S1 C3 C4 S4 178.0(8) . . . . ?
S3 C3 C4 S2 178.9(9) . . . . ?
S1 C3 C4 S2 -5(2) . . . . ?
C5 S4 C4 C3 -4.1(12) . . . . ?
C5 S4 C4 S2 178.1(8) . . . . ?
C2 S2 C4 C3 10.8(16) . . . . ?
C2 S2 C4 S4 -171.7(9) . . . . ?
C3 S3 C5 C6 175.4(12) . . . . ?
C3 S3 C5 S4 -4.7(9) . . . . ?
C4 S4 C5 C6 -174.8(12) . . . . ?
C4 S4 C5 S3 5.3(10) . . . . ?
S3 C5 C6 S5 -0.2(18) . . . . ?
S4 C5 C6 S5 180.0(9) . . . . ?
S3 C5 C6 S6 179.4(8) . . . . ?
S4 C5 C6 S6 -0.5(17) . . . . ?
C7 S5 C6 C5 177.9(13) . . . . ?
C7 S5 C6 S6 -1.7(9) . . . . ?
C8 S6 C6 C5 -176.7(12) . . . . ?
C8 S6 C6 S5 2.9(10) . . . . ?
C9 S7 C7 C8 6.9(16) . . . . ?
C9 S7 C7 S5 -176.3(7) . . . . ?
C6 S5 C7 C8 -0.7(12) . . . . ?
C6 S5 C7 S7 -178.1(8) . . . . ?
S7 C7 C8 S6 179.9(9) . . . . ?
S5 C7 C8 S6 3.1(16) . . . . ?
S7 C7 C8 S8 1(2) . . . . ?
S5 C7 C8 S8 -175.4(8) . . . . ?
C6 S6 C8 C7 -3.6(13) . . . . ?
C6 S6 C8 S8 175.1(8) . . . . ?
C10 S8 C8 C7 18.1(14) . . . . ?
C10 S8 C8 S6 -160.5(8) . . . . ?
C7 S7 C9 C10 -41.0(11) . . . . ?
C7 S7 C9 C11 -166.3(9) . . . . ?
C11 C9 C10 S8 -167.8(9) . . . . ?
S7 C9 C10 S8 71.2(11) . . . . ?
C8 S8 C10 C9 -54.6(10) . . . . ?
C10 C9 C11 C12 59.9(16) . . . . ?
S7 C9 C11 C12 -175.6(10) . . . . ?
C13 N1 C12 O1 -5(4) . . . . ?
C13 N1 C12 C11 173(3) . . . . ?
C9 C11 C12 O1 33(2) . . . . ?
C9 C11 C12 N1 -144.8(15) . . . . ?
C12 N1 C13 C15 108(4) . . . . ?
C12 N1 C13 C14 -119(3) . . . . ?
N1 C13 C15 C20 -4(5) . . . . ?
C14 C13 C15 C20 -139(3) . . . . ?
N1 C13 C15 C16 178(2) . . . . ?
C14 C13 C15 C16 43(4) . . . . ?
C13 C15 C16 C17 178(4) . . . . ?
C20 C15 C16 C17 -0.1(16) . . . . ?
C15 C16 C17 C18 -3.0(16) . . . . ?
C16 C17 C18 C19 8(3) . . . . ?
C17 C18 C19 C20 -10(4) . . . . ?
C13 C15 C20 C19 180(4) . . . . ?
C16 C15 C20 C19 -2(4) . . . . ?
C18 C19 C20 C15 7(4) . . . . ?
C53 S51 C51 C52 -53(5) . . . . ?
S51 C51 C52 S52 76(6) . . . . ?
C54 S52 C52 C51 -53(6) . . . . ?
C55 S53 C53 C54 -4(7) . . . . ?
C55 S53 C53 S51 179(5) . . . . ?
C51 S51 C53 C54 21(8) . . . . ?
C51 S51 C53 S53 -162(5) . . . . ?
S53 C53 C54 S54 8(9) . . . . ?
S51 C53 C54 S54 -175(5) . . . . ?
S53 C53 C54 S52 174(5) . . . . ?
S51 C53 C54 S52 -9(12) . . . . ?
C55 S54 C54 C53 -7(7) . . . . ?
C55 S54 C54 S52 -175(5) . . . . ?
C52 S52 C54 C53 20(9) . . . . ?
C52 S52 C54 S54 -173(5) . . . . ?
C53 S53 C55 C56 174(8) . . . . ?
C53 S53 C55 S54 -1(6) . . . . ?
C54 S54 C55 C56 -171(8) . . . . ?
C54 S54 C55 S53 4(6) . . . . ?
S53 C55 C56 S55 -2(12) . . . . ?
S54 C55 C56 S55 173(6) . . . . ?
S53 C55 C56 S56 -175(5) . . . . ?
S54 C55 C56 S56 0(11) . . . . ?
C57 S55 C56 C55 -179(8) . . . . ?
C57 S55 C56 S56 -6(6) . . . . ?
C58 S56 C56 C55 180(8) . . . . ?
C58 S56 C56 S55 6(6) . . . . ?
C59 S57 C57 C58 12(9) . . . . ?
C59 S57 C57 S55 -178(4) . . . . ?
C56 S55 C57 C58 2(8) . . . . ?
C56 S55 C57 S57 -169(5) . . . . ?
S57 C57 C58 S56 172(5) . . . . ?
S55 C57 C58 S56 2(10) . . . . ?
S57 C57 C58 S58 -1(13) . . . . ?
S55 C57 C58 S58 -171(5) . . . . ?
C56 S56 C58 C57 -5(8) . . . . ?
C56 S56 C58 S58 169(5) . . . . ?
C60 S58 C58 C57 18(8) . . . . ?
C60 S58 C58 S56 -155(5) . . . . ?
C57 S57 C59 C60 -46(4) . . . . ?
C57 S57 C59 C61 -171(5) . . . . ?
C61 C59 C60 S58 -165(4) . . . . ?
S57 C59 C60 S58 75(4) . . . . ?
C58 S58 C60 C59 -55(4) . . . . ?
C60 C59 C61 C62 57(7) . . . . ?
S57 C59 C61 C62 180(5) . . . . ?
C63 N51 C62 O51 -68(12) . . . . ?
C63 N51 C62 C61 142(8) . . . . ?
C59 C61 C62 O51 33(10) . . . . ?
C59 C61 C62 N51 -178(7) . . . . ?
C62 N51 C63 C65 106(9) . . . . ?
C62 N51 C63 C64 -127(11) . . . . ?
N51 C63 C65 C70 29(11) . . . . ?
C64 C63 C65 C70 -102(12) . . . . ?
N51 C63 C65 C66 -176(8) . . . . ?
C64 C63 C65 C66 54(11) . . . . ?
C63 C65 C66 C67 -154(9) . . . . ?
C70 C65 C66 C67 0.3(19) . . . . ?
C65 C66 C67 C68 0.9(19) . . . . ?
C66 C67 C68 C69 -2(4) . . . . ?
C67 C68 C69 C70 2(6) . . . . ?
C68 C69 C70 C65 -1(6) . . . . ?
C63 C65 C70 C69 154(10) . . . . ?
C66 C65 C70 C69 0(4) . . . . ?
C23 S9 C21 C22 -53.4(14) . . . . ?
S9 C21 C22 S10 69.2(16) . . . . ?
C24 S10 C22 C21 -40.0(15) . . . . ?
C21 S9 C23 C24 16.3(16) . . . . ?
C21 S9 C23 S11 -159.8(9) . . . . ?
C25 S11 C23 C24 5.5(13) . . . . ?
C25 S11 C23 S9 -177.9(8) . . . . ?
S9 C23 C24 S12 179.4(9) . . . . ?
S11 C23 C24 S12 -4.6(16) . . . . ?
S9 C23 C24 S10 3(2) . . . . ?
S11 C23 C24 S10 179.5(9) . . . . ?
C25 S12 C24 C23 1.1(13) . . . . ?
C25 S12 C24 S10 177.6(8) . . . . ?
C22 S10 C24 C23 4.1(16) . . . . ?
C22 S10 C24 S12 -172.0(8) . . . . ?
C23 S11 C25 C26 172.4(12) . . . . ?
C23 S11 C25 S12 -4.7(10) . . . . ?
C24 S12 C25 C26 -174.4(12) . . . . ?
C24 S12 C25 S11 2.8(10) . . . . ?
S11 C25 C26 S13 2.0(18) . . . . ?
S12 C25 C26 S13 178.8(8) . . . . ?
S11 C25 C26 S14 180.0(9) . . . . ?
S12 C25 C26 S14 -3.2(17) . . . . ?
C27 S13 C26 C25 175.5(12) . . . . ?
C27 S13 C26 S14 -2.7(9) . . . . ?
C28 S14 C26 C25 -174.1(12) . . . . ?
C28 S14 C26 S13 4.1(9) . . . . ?
C26 S13 C27 C28 -0.3(12) . . . . ?
C26 S13 C27 S15 -179.1(7) . . . . ?
C29 S15 C27 C28 6.5(15) . . . . ?
C29 S15 C27 S13 -175.0(6) . . . . ?
S13 C27 C28 S14 3.3(15) . . . . ?
S15 C27 C28 S14 -178.1(8) . . . . ?
S13 C27 C28 S16 -178.1(8) . . . . ?
S15 C27 C28 S16 0(2) . . . . ?
C26 S14 C28 C27 -4.4(12) . . . . ?
C26 S14 C28 S16 176.9(8) . . . . ?
C30 S16 C28 C27 21.0(13) . . . . ?
C30 S16 C28 S14 -160.4(8) . . . . ?
C27 S15 C29 C30 -41.3(11) . . . . ?
C27 S15 C29 C31 -163.2(8) . . . . ?
C31 C29 C30 S16 -168.2(9) . . . . ?
S15 C29 C30 S16 74.3(10) . . . . ?
C28 S16 C30 C29 -60.4(10) . . . . ?
C30 C29 C31 C32 64.2(16) . . . . ?
S15 C29 C31 C32 -176.5(11) . . . . ?
C33 N2 C32 O2 10(3) . . . . ?
C33 N2 C32 C31 -172(2) . . . . ?
C29 C31 C32 O2 32(2) . . . . ?
C29 C31 C32 N2 -146.4(15) . . . . ?
C32 N2 C33 C34 -130(2) . . . . ?
C32 N2 C33 C35 96(3) . . . . ?
C34 C33 C35 C40 148(3) . . . . ?
N2 C33 C35 C40 -105(2) . . . . ?
C34 C33 C35 C36 -10(4) . . . . ?
N2 C33 C35 C36 97(2) . . . . ?
C40 C35 C36 C37 0.3(17) . . . . ?
C33 C35 C36 C37 158(3) . . . . ?
C35 C36 C37 C38 0.9(17) . . . . ?
C36 C37 C38 C39 -2(3) . . . . ?
C37 C38 C39 C40 3(4) . . . . ?
C36 C35 C40 C39 0(3) . . . . ?
C33 C35 C40 C39 -158(3) . . . . ?
C38 C39 C40 C35 -1(4) . . . . ?
C73 S59 C71 C72 -52(6) . . . . ?
S59 C71 C72 S60 66(7) . . . . ?
C74 S60 C72 C71 -31(7) . . . . ?
C71 S59 C73 C74 10(8) . . . . ?
C71 S59 C73 S61 -151(5) . . . . ?
C75 S61 C73 C74 17(7) . . . . ?
C75 S61 C73 S59 -179(5) . . . . ?
S59 C73 C74 S62 -179(5) . . . . ?
S61 C73 C74 S62 -17(9) . . . . ?
S59 C73 C74 S60 19(12) . . . . ?
S61 C73 C74 S60 -180(5) . . . . ?
C75 S62 C74 C73 8(7) . . . . ?
C75 S62 C74 S60 173(5) . . . . ?
C72 S60 C74 C73 -11(9) . . . . ?
C72 S60 C74 S62 -174(5) . . . . ?
C73 S61 C75 C76 174(8) . . . . ?
C73 S61 C75 S62 -11(6) . . . . ?
C74 S62 C75 C76 179(8) . . . . ?
C74 S62 C75 S61 4(6) . . . . ?
S61 C75 C76 S63 -8(12) . . . . ?
S62 C75 C76 S63 178(5) . . . . ?
S61 C75 C76 S64 -179(5) . . . . ?
S62 C75 C76 S64 6(12) . . . . ?
C77 S63 C76 C75 -179(8) . . . . ?
C77 S63 C76 S64 -6(6) . . . . ?
C78 S64 C76 C75 178(8) . . . . ?
C78 S64 C76 S63 5(6) . . . . ?
C76 S63 C77 C78 5(7) . . . . ?
C76 S63 C77 S65 -177(5) . . . . ?
C79 S65 C77 C78 5(9) . . . . ?
C79 S65 C77 S63 -173(4) . . . . ?
S63 C77 C78 S64 -2(9) . . . . ?
S65 C77 C78 S64 180(5) . . . . ?
S63 C77 C78 S66 -173(5) . . . . ?
S65 C77 C78 S66 8(12) . . . . ?
C76 S64 C78 C77 -2(7) . . . . ?
C76 S64 C78 S66 170(5) . . . . ?
C80 S66 C78 C77 12(8) . . . . ?
C80 S66 C78 S64 -160(5) . . . . ?
C77 S65 C79 C80 -44(4) . . . . ?
C77 S65 C79 C81 -161(4) . . . . ?
C81 C79 C80 S66 -175(3) . . . . ?
S65 C79 C80 S66 74(4) . . . . ?
C78 S66 C80 C79 -55(5) . . . . ?
C80 C79 C81 C82 72(6) . . . . ?
S65 C79 C81 C82 -173(5) . . . . ?
C83 N52 C82 O52 13(13) . . . . ?
C83 N52 C82 C81 171(7) . . . . ?
C79 C81 C82 O52 19(9) . . . . ?
C79 C81 C82 N52 -140(7) . . . . ?
C82 N52 C83 C84 -141(9) . . . . ?
C82 N52 C83 C85 86(9) . . . . ?
C84 C83 C85 C86 30(10) . . . . ?
N52 C83 C85 C86 137(7) . . . . ?
C84 C83 C85 C90 174(9) . . . . ?
N52 C83 C85 C90 -79(8) . . . . ?
C90 C85 C86 C87 0.0(19) . . . . ?
C83 C85 C86 C87 142(8) . . . . ?
C85 C86 C87 C88 -0.5(19) . . . . ?
C86 C87 C88 C89 1(4) . . . . ?
C87 C88 C89 C90 -2(6) . . . . ?
C88 C89 C90 C85 1(6) . . . . ?
C86 C85 C90 C89 0(4) . . . . ?
C83 C85 C90 C89 -143(8) . . . . ?
C91 N3 C92 C93 104(17) 1_565 . . . ?
N3 C91 C93 C92 -159(3) 1_545 . . . ?
N3 C91 C93 C94 21(3) 1_545 . . . ?
N3 C92 C93 C91 179.9(7) . . . . ?
N3 C92 C93 C94 -0.2(11) . . . . ?
C91 C93 C94 C95 -0.3(10) . . . . ?
C92 C93 C94 C95 179.9(5) . . . . ?
C91 C93 C94 C96 180.0(4) . . . . ?
C92 C93 C94 C96 0.1(8) . . . . ?
C96 C94 C95 C97 -0.1(7) . . . . ?
C93 C94 C95 C97 -179.9(6) . . . . ?
C95 C94 C96 C98 0.1(7) . . . . ?
C93 C94 C96 C98 179.9(5) . . . . ?
C94 C95 C97 C99 0.2(10) . . . . ?
C94 C96 C98 C99 -0.1(10) . . . . ?
C95 C97 C99 C98 -0.1(7) . . . . ?
C95 C97 C99 C100 -180.0(5) . . . . ?
C96 C98 C99 C97 0.1(8) . . . . ?
C96 C98 C99 C100 179.9(6) . . . . ?
C97 C99 C100 C101 0.0(9) . . . . ?
C98 C99 C100 C101 -179.8(5) . . . . ?
C97 C99 C100 C102 180.0(5) . . . . ?
C98 C99 C100 C102 0.2(8) . . . . ?
C99 C100 C101 N4 -26(4) . . . 1_545 ?
C102 C100 C101 N4 154(4) . . . 1_545 ?
C101 N4 C102 C100 -129(12) 1_565 . . . ?
C99 C100 C102 N4 0(3) . . . . ?
C101 C100 C102 N4 180(100) . . . . ?
